data_1514975
loop_
_publ_author_name
'Wei, Siping'
'Li, Xiyu'
'Yang, Zhuang'
'Lan, Jingbo'
'Gao, Ge'
'Xue, Ying'
'You, Jingsong'

_publ_section_title
;
 Ligand-switching and counteranion-induced hierarchical self-assembly of
 silver-NHC complexes
;
_journal_issue 2
_journal_name_full 'Chemical Science'
_journal_page_first 359
_journal_paper_doi 10.1039/c1sc00615k
_journal_volume 3
_journal_year 2012
_chemical_absolute_configuration unk
_chemical_formula_moiety
;
C66 H85 Ag3 Cl N18 O6, C4 H8 O2, 2(F6 P), C H Cl3
;
_chemical_formula_sum 'C71 H93 Ag3 Cl4 F12 N18 O8 P2'
_chemical_formula_weight 2082.99
_space_group_IT_number 1
_symmetry_cell_setting triclinic
_symmetry_space_group_name_Hall 'P 1'
_symmetry_space_group_name_H-M 'P 1'
_atom_sites_solution_hydrogens geom
_atom_sites_solution_primary direct
_atom_sites_solution_secondary difmap
_audit_creation_method SHELXL-97
_cell_angle_alpha 104.239(3)
_cell_angle_beta 112.900(3)
_cell_angle_gamma 99.765(3)
_cell_formula_units_Z 1
_cell_length_a 12.6553(3)
_cell_length_b 13.0092(5)
_cell_length_c 15.1663(4)
_cell_measurement_reflns_used 12487
_cell_measurement_temperature 150.1
_cell_measurement_theta_max 29.1579
_cell_measurement_theta_min 2.9763
_cell_volume 2128.75(14)
_computing_cell_refinement
;
CrysAlisPro, Oxford Diffraction Ltd.,
Version 1.171.34.40 (release 27-08-2010 CrysAlis171 .NET)
(compiled Aug 27 2010,11:50:40)
;
_computing_data_collection
;
CrysAlisPro, Oxford Diffraction Ltd.,
Version 1.171.34.40 (release 27-08-2010 CrysAlis171 .NET)
(compiled Aug 27 2010,11:50:40)
;
_computing_data_reduction
;
CrysAlisPro, Oxford Diffraction Ltd.,
Version 1.171.34.40 (release 27-08-2010 CrysAlis171 .NET)
(compiled Aug 27 2010,11:50:40)
;
_computing_molecular_graphics
;
OLEX2: a complete structure solution,
refinement and analysis program.
Dolomanov et al., J. Appl. Cryst. (2009). 42, 339-341
;
_computing_publication_material
;
OLEX2: a complete structure solution,
refinement and analysis program.
Dolomanov et al., J. Appl. Cryst. (2009). 42, 339-341
;
_computing_structure_refinement 'SHELXL-97 (Sheldrick, 1997)'
_computing_structure_solution 'A short history of SHELX (Sheldrick, 2007)'
_diffrn_ambient_temperature 150.1
_diffrn_detector_area_resol_mean 16.0874
_diffrn_measured_fraction_theta_full 0.999
_diffrn_measured_fraction_theta_max 0.999
_diffrn_measurement_details
;
1 omega -1.00 55.00 1.0000 1.5000
omega____ theta____ kappa____ phi______ frames
- -16.8924 38.0000 30.0000 56

2 omega -8.00 85.00 1.0000 1.5000
omega____ theta____ kappa____ phi______ frames
- 20.0174 77.0000 -120.0000 93

3 omega -43.00 50.00 1.0000 1.5000
omega____ theta____ kappa____ phi______ frames
- 20.0174 -77.0000 -30.0000 93

4 omega 13.00 42.00 1.0000 1.5000
omega____ theta____ kappa____ phi______ frames
- 20.0174 -62.0000 117.0000 29

5 omega -4.00 90.00 1.0000 1.5000
omega____ theta____ kappa____ phi______ frames
- 20.0174 77.0000 90.0000 94

6 omega -42.00 18.00 1.0000 1.5000
omega____ theta____ kappa____ phi______ frames
- -16.8924 38.0000 -150.0000 60
;
_diffrn_measurement_device_type 'Xcalibur, Eos'
_diffrn_measurement_method '\w scans'
_diffrn_orient_matrix_UB_11 0.0172113
_diffrn_orient_matrix_UB_12 -0.0179402
_diffrn_orient_matrix_UB_13 -0.0390926
_diffrn_orient_matrix_UB_21 -0.0071767
_diffrn_orient_matrix_UB_22 -0.053452
_diffrn_orient_matrix_UB_23 0.0044903
_diffrn_orient_matrix_UB_31 -0.0609316
_diffrn_orient_matrix_UB_32 -0.0170794
_diffrn_orient_matrix_UB_33 -0.0370717
_diffrn_radiation_monochromator graphite
_diffrn_radiation_source 'fine-focus sealed tube'
_diffrn_radiation_type 'Mo K\a'
_diffrn_radiation_wavelength 0.7107
_diffrn_reflns_av_R_equivalents 0.0168
_diffrn_reflns_av_sigmaI/netI 0.0414
_diffrn_reflns_limit_h_max 15
_diffrn_reflns_limit_h_min -15
_diffrn_reflns_limit_k_max 16
_diffrn_reflns_limit_k_min -16
_diffrn_reflns_limit_l_max 18
_diffrn_reflns_limit_l_min -18
_diffrn_reflns_number 17685
_diffrn_reflns_theta_full 26.37
_diffrn_reflns_theta_max 26.37
_diffrn_reflns_theta_min 2.98
_exptl_absorpt_coefficient_mu 0.936
_exptl_absorpt_correction_T_max 1.0
_exptl_absorpt_correction_T_min 0.98515
_exptl_absorpt_correction_type multi-scan
_exptl_absorpt_process_details
;
CrysAlisPro, Oxford Diffraction Ltd.,
Version 1.171.34.40 (release 27-08-2010 CrysAlis171 .NET)
(compiled Aug 27 2010,11:50:40)
Empirical absorption correction using spherical harmonics,
implemented in SCALE3 ABSPACK scaling algorithm.
;
_exptl_crystal_colour colourless
_exptl_crystal_density_diffrn 1.625
_exptl_crystal_density_method 'not measured'
_exptl_crystal_description block
_exptl_crystal_F_000 1057
_exptl_crystal_size_max 0.25
_exptl_crystal_size_mid 0.20
_exptl_crystal_size_min 0.20
_refine_diff_density_max 1.440
_refine_diff_density_min -1.457
_refine_diff_density_rms 0.093
_refine_ls_abs_structure_details 'Flack H D (1983), Acta Cryst. A39, 876-881'
_refine_ls_abs_structure_Flack -0.008(19)
_refine_ls_extinction_method none
_refine_ls_goodness_of_fit_ref 1.032
_refine_ls_hydrogen_treatment constr
_refine_ls_matrix_type full
_refine_ls_number_parameters 1023
_refine_ls_number_reflns 13449
_refine_ls_number_restraints 3
_refine_ls_restrained_S_all 1.031
_refine_ls_R_factor_all 0.0413
_refine_ls_R_factor_gt 0.0391
_refine_ls_shift/su_max 0.001
_refine_ls_shift/su_mean 0.000
_refine_ls_structure_factor_coef Fsqd
_refine_ls_weighting_details
;
calc w=1/[\s^2^(Fo^2^)+(0.0597P)^2^+2.5636P] where P=(Fo^2^+2Fc^2^)/3
;
_refine_ls_weighting_scheme calc
_refine_ls_wR_factor_gt 0.1015
_refine_ls_wR_factor_ref 0.1045
_reflns_number_gt 12951
_reflns_number_total 13449
_reflns_threshold_expression >2sigma(I)
_cod_data_source_file c1sc00615k.txt
_cod_data_source_block 110228_S4_WSP
_cod_depositor_comments
;
The following automatic conversions were performed:

'_symmetry_cell_setting' value 'Triclinic' changed to 'triclinic'
according to
/usr/data/users/saulius/automatic-downloads/retrospective/RSC/lib/dictionaries/cif_core.dic
dictionary named 'cif_core.dic' version 2.4.2 from 2011-04-26.

Automatic conversion script
Id: cif_fix_values 2281 2013-09-26 08:29:07Z andrius 
;
_cod_original_cell_volume 2128.74(12)
_cod_database_code 1514975

loop_
_space_group_symop_id
_space_group_symop_operation_xyz
1 'x, y, z'

loop_
_atom_site_label
_atom_site_type_symbol
_atom_site_fract_x
_atom_site_fract_y
_atom_site_fract_z
_atom_site_U_iso_or_equiv
_atom_site_adp_type
_atom_site_occupancy
_atom_site_symmetry_multiplicity
_atom_site_calc_flag
_atom_site_refinement_flags
Ag1 Ag 0.52472(3) 0.91730(3) 0.71407(3) 0.02490(10) Uani 1 1 d .
Ag2 Ag 0.46060(3) 1.14041(3) 0.50596(3) 0.01876(9) Uani 1 1 d .
Ag3 Ag 0.40505(3) 0.75719(3) 0.32980(3) 0.02334(10) Uani 1 1 d .
Cl1 Cl 0.47457(14) 0.94211(11) 0.52168(10) 0.0283(3) Uani 1 1 d .
Cl2 Cl 0.2973(5) 0.5226(4) 0.0646(3) 0.1443(19) Uani 1 1 d .
Cl3 Cl 0.2291(3) 0.4528(3) -0.1479(3) 0.1110(12) Uani 1 1 d .
Cl4 Cl 0.1517(3) 0.6271(2) -0.0534(2) 0.0770(7) Uani 1 1 d .
P1 P 0.5663(2) 0.72657(18) 0.95079(15) 0.0459(5) Uani 1 1 d .
P2 P 0.27583(15) 1.33524(16) 0.22454(14) 0.0411(4) Uani 1 1 d .
F1 F 0.5676(6) 0.8242(6) 0.9071(5) 0.105(2) Uani 1 1 d .
F2 F 0.6963(5) 0.7996(6) 1.0372(5) 0.0892(18) Uani 1 1 d .
F3 F 0.5144(8) 0.7827(6) 1.0213(6) 0.113(3) Uani 1 1 d .
F4 F 0.5652(7) 0.6304(5) 0.9977(6) 0.104(2) Uani 1 1 d .
F5 F 0.6259(10) 0.6702(7) 0.8857(8) 0.165(5) Uani 1 1 d .
F6 F 0.4382(6) 0.6533(8) 0.8638(5) 0.133(3) Uani 1 1 d .
F7 F 0.4075(4) 1.3257(5) 0.2841(4) 0.0776(18) Uani 1 1 d .
F8 F 0.2717(4) 1.3846(6) 0.3291(4) 0.093(2) Uani 1 1 d .
F9 F 0.3354(6) 1.4570(5) 0.2384(5) 0.092(2) Uani 1 1 d .
F10 F 0.2197(5) 1.2128(5) 0.2169(4) 0.0667(13) Uani 1 1 d .
F11 F 0.1432(4) 1.3430(4) 0.1656(4) 0.0731(16) Uani 1 1 d .
F12 F 0.2784(4) 1.2853(4) 0.1187(3) 0.0508(11) Uani 1 1 d .
O1 O 1.0207(5) 1.0021(5) 0.9352(4) 0.0617(12) Uani 1 1 d .
O2 O 0.0204(5) 1.2553(5) 0.4371(4) 0.0617(12) Uani 1 1 d .
O3 O 0.0936(4) 0.7617(4) 0.7365(4) 0.0496(14) Uani 1 1 d .
O4 O 0.8620(4) 0.7536(4) 0.3402(4) 0.0424(12) Uani 1 1 d .
O5 O -0.1056(4) 0.5522(4) 0.1060(3) 0.0367(10) Uani 1 1 d .
O6 O 0.8973(3) 1.4271(4) 0.5557(3) 0.0290(9) Uani 1 1 d .
O7 O 0.7429(7) 1.4066(6) 1.2174(6) 0.081(2) Uani 1 1 d .
O8 O 0.6159(5) 1.2496(5) 1.0958(4) 0.0524(14) Uani 1 1 d .
N1 N 0.7940(4) 1.0135(4) 0.8588(3) 0.0270(11) Uani 1 1 d .
N2 N 0.8473(5) 1.1969(4) 0.9224(4) 0.0365(13) Uani 1 1 d .
N3 N 0.7241(4) 1.1506(4) 0.8566(3) 0.0220(9) Uani 1 1 d .
N4 N 0.3681(4) 1.2449(4) 0.6617(3) 0.0220(9) Uani 1 1 d .
N5 N 0.2795(4) 1.2893(4) 0.6719(4) 0.0288(11) Uani 1 1 d .
N6 N 0.2333(4) 1.2037(4) 0.5120(4) 0.0208(10) Uani 1 1 d .
N7 N 0.3529(4) 0.6717(4) 0.6293(3) 0.0222(10) Uani 1 1 d .
N8 N 0.2514(4) 0.6081(4) 0.6274(4) 0.0307(11) Uani 1 1 d .
N9 N 0.2936(4) 0.7855(4) 0.7089(4) 0.0248(11) Uani 1 1 d .
N10 N 0.5941(4) 0.6459(4) 0.4432(3) 0.0195(9) Uani 1 1 d .
N11 N 0.7011(4) 0.6232(4) 0.4549(4) 0.0291(11) Uani 1 1 d .
N12 N 0.6522(4) 0.7224(4) 0.3556(4) 0.0221(10) Uani 1 1 d .
N13 N 0.2060(4) 0.8294(4) 0.1762(3) 0.0180(9) Uani 1 1 d .
N14 N 0.0842(4) 0.7971(4) 0.1088(3) 0.0233(10) Uani 1 1 d .
N15 N 0.1277(4) 0.6856(4) 0.1961(3) 0.0207(9) Uani 1 1 d .
N16 N 0.5550(4) 1.1622(4) 0.3450(3) 0.0186(9) Uani 1 1 d .
N17 N 0.6424(4) 1.2254(4) 0.3292(4) 0.0252(10) Uani 1 1 d .
N18 N 0.6821(4) 1.2737(4) 0.4907(3) 0.0200(9) Uani 1 1 d .
C1 C 0.6895(5) 1.0393(4) 0.8163(4) 0.0208(11) Uani 1 1 d .
C2 C 0.8851(6) 1.1104(5) 0.9216(5) 0.0401(16) Uani 1 1 d .
C3 C 1.0113(7) 1.1083(7) 0.9780(6) 0.0563(11) Uani 1 1 d .
H3a H 1.0678 1.1664 0.9728 0.068 Uiso 1 1 calc R
H3b H 1.0324 1.1235 1.0510 0.068 Uiso 1 1 calc R
C4 C 0.9301(7) 0.9180(7) 0.9353(6) 0.0563(11) Uani 1 1 d .
H4a H 0.9286 0.9406 1.0020 0.068 Uiso 1 1 calc R
H4b H 0.9502 0.8470 0.9254 0.068 Uiso 1 1 calc R
C5 C 0.8081(6) 0.9017(5) 0.8515(5) 0.0294(13) Uani 1 1 d .
H5 H 0.7470 0.8620 0.8677 0.035 Uiso 1 1 calc R
C6 C 0.7818(6) 0.8343(6) 0.7442(5) 0.0340(14) Uani 1 1 d .
H6 H 0.6973 0.8288 0.6989 0.041 Uiso 1 1 calc R
C7 C 0.7847(8) 0.7170(6) 0.7374(6) 0.054(2) Uani 1 1 d .
H7a H 0.7529 0.6706 0.6658 0.081 Uiso 1 1 calc R
H7b H 0.7354 0.6870 0.7668 0.081 Uiso 1 1 calc R
H7c H 0.8677 0.7174 0.7752 0.081 Uiso 1 1 calc R
C8 C 0.8593(11) 0.8850(10) 0.7018(8) 0.079(3) Uani 1 1 d .
H8a H 0.9440 0.9079 0.7517 0.119 Uiso 1 1 calc R
H8b H 0.8372 0.9498 0.6875 0.119 Uiso 1 1 calc R
H8c H 0.8468 0.8300 0.6387 0.119 Uiso 1 1 calc R
C9 C 0.6517(5) 1.2223(4) 0.8447(4) 0.0233(12) Uani 1 1 d .
C10 C 0.6926(5) 1.3263(5) 0.9234(4) 0.0288(13) Uani 1 1 d .
H10 H 0.7664 1.3459 0.9830 0.035 Uiso 1 1 calc R
C11 C 0.6259(6) 1.3978(6) 0.9132(5) 0.0359(15) Uani 1 1 d .
H11 H 0.6542 1.4676 0.9660 0.043 Uiso 1 1 calc R
C12 C 0.5176(6) 1.3719(5) 0.8278(4) 0.0314(13) Uani 1 1 d .
H12 H 0.4710 1.4222 0.8217 0.038 Uiso 1 1 calc R
C13 C 0.4795(5) 1.2702(4) 0.7518(4) 0.0204(11) Uani 1 1 d .
C14 C 0.5447(5) 1.1954(4) 0.7587(4) 0.0212(11) Uani 1 1 d .
H14 H 0.5164 1.1264 0.7050 0.025 Uiso 1 1 calc R
C15 C 0.3425(5) 1.1925(4) 0.5640(4) 0.0207(11) Uani 1 1 d .
C16 C 0.2004(5) 1.2637(5) 0.5797(4) 0.0258(12) Uani 1 1 d .
C17 C 0.0891(8) 1.3011(7) 0.5446(6) 0.0563(11) Uani 1 1 d .
H17a H 0.0395 1.2779 0.5771 0.068 Uiso 1 1 calc R
H17b H 0.1128 1.3832 0.5661 0.068 Uiso 1 1 calc R
C18 C 0.0956(8) 1.2580(7) 0.3869(6) 0.0563(11) Uani 1 1 d .
H18a H 0.1545 1.3326 0.4162 0.068 Uiso 1 1 calc R
H18b H 0.0459 1.2430 0.3134 0.068 Uiso 1 1 calc R
C19 C 0.1614(5) 1.1713(5) 0.3999(5) 0.0278(13) Uani 1 1 d .
H19 H 0.2169 1.1767 0.3679 0.033 Uiso 1 1 calc R
C20 C 0.0757(5) 1.0524(5) 0.3527(4) 0.0281(12) Uani 1 1 d .
H20 H 0.0157 1.0507 0.3803 0.034 Uiso 1 1 calc R
C21 C 0.1388(6) 0.9672(5) 0.3775(5) 0.0353(14) Uani 1 1 d .
H21a H 0.0809 0.8928 0.3415 0.053 Uiso 1 1 calc R
H21b H 0.1739 0.9820 0.4511 0.053 Uiso 1 1 calc R
H21c H 0.2026 0.9715 0.3560 0.053 Uiso 1 1 calc R
C22 C 0.0072(7) 1.0207(7) 0.2363(5) 0.0507(19) Uani 1 1 d .
H22a H 0.0647 1.0285 0.2082 0.076 Uiso 1 1 calc R
H22b H -0.0427 1.0697 0.2201 0.076 Uiso 1 1 calc R
H22c H -0.0441 0.9435 0.2064 0.076 Uiso 1 1 calc R
C23 C 0.3798(5) 0.7807(5) 0.6782(4) 0.0219(11) Uani 1 1 d .
C24 C 0.2192(5) 0.6823(5) 0.6769(4) 0.0303(14) Uani 1 1 d .
C25 C 0.1146(7) 0.6603(6) 0.7008(6) 0.048(2) Uani 1 1 d .
H25a H 0.0422 0.6094 0.6387 0.058 Uiso 1 1 calc R
H25b H 0.1325 0.6246 0.7533 0.058 Uiso 1 1 calc R
C26 C 0.2010(6) 0.8431(6) 0.8162(5) 0.0389(16) Uani 1 1 d .
H26a H 0.2416 0.8103 0.8677 0.047 Uiso 1 1 calc R
H26b H 0.1802 0.9063 0.8501 0.047 Uiso 1 1 calc R
C27 C 0.2872(6) 0.8855(5) 0.7758(5) 0.0276(13) Uani 1 1 d .
H27 H 0.3686 0.9213 0.8354 0.033 Uiso 1 1 calc R
C28 C 0.2575(6) 0.9720(6) 0.7245(5) 0.0366(15) Uani 1 1 d .
H28 H 0.3172 0.9870 0.6978 0.044 Uiso 1 1 calc R
C29 C 0.1356(7) 0.9353(9) 0.6354(6) 0.060(2) Uani 1 1 d .
H29a H 0.1226 0.8619 0.5889 0.090 Uiso 1 1 calc R
H29b H 0.1303 0.9887 0.5994 0.090 Uiso 1 1 calc R
H29c H 0.0741 0.9311 0.6595 0.090 Uiso 1 1 calc R
C30 C 0.2791(8) 1.0810(6) 0.8051(7) 0.056(2) Uani 1 1 d .
H30a H 0.2623 1.1370 0.7730 0.083 Uiso 1 1 calc R
H30b H 0.3629 1.1069 0.8574 0.083 Uiso 1 1 calc R
H30c H 0.2259 1.0690 0.8368 0.083 Uiso 1 1 calc R
C31 C 0.4178(5) 0.6151(5) 0.5866(4) 0.0228(11) Uani 1 1 d .
C32 C 0.4219(5) 0.5112(5) 0.5928(5) 0.0294(13) Uani 1 1 d .
H32 H 0.3858 0.4813 0.6291 0.035 Uiso 1 1 calc R
C33 C 0.4768(6) 0.4517(5) 0.5479(5) 0.0331(14) Uani 1 1 d .
H33 H 0.4774 0.3799 0.5515 0.040 Uiso 1 1 calc R
C34 C 0.5329(5) 0.4963(5) 0.4959(4) 0.0253(12) Uani 1 1 d .
H34 H 0.5707 0.4548 0.4636 0.030 Uiso 1 1 calc R
C35 C 0.5321(5) 0.6012(4) 0.4926(4) 0.0212(11) Uani 1 1 d .
C36 C 0.4743(4) 0.6615(4) 0.5363(4) 0.0193(11) Uani 1 1 d .
H36 H 0.4729 0.7331 0.5324 0.023 Uiso 1 1 calc R
C37 C 0.5619(5) 0.7067(5) 0.3835(4) 0.0213(11) Uani 1 1 d .
C38 C 0.7315(5) 0.6713(5) 0.3991(5) 0.0265(12) Uani 1 1 d .
C39 C 0.8406(6) 0.6712(6) 0.3820(6) 0.0428(17) Uani 1 1 d .
H39a H 0.9112 0.6859 0.4476 0.051 Uiso 1 1 calc R
H39b H 0.8283 0.5974 0.3350 0.051 Uiso 1 1 calc R
C40 C 0.7558(6) 0.7447(6) 0.2545(5) 0.0371(15) Uani 1 1 d .
H40a H 0.7190 0.6666 0.2079 0.044 Uiso 1 1 calc R
H40b H 0.7765 0.7907 0.2169 0.044 Uiso 1 1 calc R
C41 C 0.6648(5) 0.7840(5) 0.2888(5) 0.0276(13) Uani 1 1 d .
H41 H 0.5855 0.7596 0.2270 0.033 Uiso 1 1 calc R
C42 C 0.6954(7) 0.9089(6) 0.3414(5) 0.0378(16) Uani 1 1 d .
H42 H 0.6298 0.9211 0.3600 0.045 Uiso 1 1 calc R
C43 C 0.6938(8) 0.9684(7) 0.2660(7) 0.058(2) Uani 1 1 d .
H43a H 0.7662 0.9707 0.2562 0.087 Uiso 1 1 calc R
H43b H 0.6918 1.0443 0.2928 0.087 Uiso 1 1 calc R
H43c H 0.6224 0.9283 0.2006 0.087 Uiso 1 1 calc R
C44 C 0.8132(8) 0.9581(7) 0.4398(7) 0.058(2) Uani 1 1 d .
H44a H 0.8136 0.9146 0.4841 0.087 Uiso 1 1 calc R
H44b H 0.8209 1.0352 0.4748 0.087 Uiso 1 1 calc R
H44c H 0.8808 0.9563 0.4235 0.087 Uiso 1 1 calc R
C45 C 0.2364(4) 0.7614(4) 0.2300(4) 0.0165(10) Uani 1 1 d .
C46 C 0.0408(5) 0.7111(5) 0.1244(4) 0.0222(11) Uani 1 1 d .
C47 C -0.0866(5) 0.6364(6) 0.0649(5) 0.0336(14) Uani 1 1 d .
H47a H -0.1423 0.6811 0.0666 0.040 Uiso 1 1 calc R
H47b H -0.1041 0.6019 -0.0071 0.040 Uiso 1 1 calc R
C48 C -0.0073(6) 0.5055(5) 0.1328(5) 0.0374(15) Uani 1 1 d .
H48a H 0.0129 0.4857 0.0752 0.045 Uiso 1 1 calc R
H48b H -0.0309 0.4370 0.1466 0.045 Uiso 1 1 calc R
C49 C 0.1011(5) 0.5881(5) 0.2261(5) 0.0256(12) Uani 1 1 d .
H49 H 0.1703 0.5566 0.2413 0.031 Uiso 1 1 calc R
C50 C 0.0780(7) 0.6188(7) 0.3200(6) 0.0520(8) Uani 1 1 d .
H50 H 0.0062 0.6468 0.3032 0.062 Uiso 1 1 calc R
C51 C 0.0525(7) 0.5157(7) 0.3476(6) 0.0520(8) Uani 1 1 d .
H51a H -0.0246 0.4632 0.2944 0.078 Uiso 1 1 calc R
H51b H 0.0491 0.5368 0.4129 0.078 Uiso 1 1 calc R
H51c H 0.1166 0.4809 0.3533 0.078 Uiso 1 1 calc R
C52 C 0.1843(7) 0.7068(7) 0.4123(6) 0.0520(8) Uani 1 1 d .
H52a H 0.1682 0.7181 0.4717 0.078 Uiso 1 1 calc R
H52b H 0.1970 0.7767 0.3989 0.078 Uiso 1 1 calc R
H52c H 0.2565 0.6824 0.4261 0.078 Uiso 1 1 calc R
C53 C 0.2827(5) 0.9226(4) 0.1747(4) 0.0204(11) Uani 1 1 d .
C54 C 0.2508(5) 0.9409(5) 0.0824(4) 0.0263(12) Uani 1 1 d .
H54 H 0.1809 0.8923 0.0230 0.032 Uiso 1 1 calc R
C55 C 0.3222(6) 1.0307(5) 0.0785(4) 0.0299(13) Uani 1 1 d .
H55 H 0.3019 1.0434 0.0156 0.036 Uiso 1 1 calc R
C56 C 0.4224(5) 1.1022(5) 0.1645(4) 0.0271(12) Uani 1 1 d .
H56 H 0.4709 1.1641 0.1612 0.032 Uiso 1 1 calc R
C57 C 0.4519(5) 1.0835(5) 0.2558(4) 0.0201(11) Uani 1 1 d .
C58 C 0.3834(4) 0.9931(4) 0.2623(4) 0.0172(10) Uani 1 1 d .
H58 H 0.4049 0.9799 0.3250 0.021 Uiso 1 1 calc R
C59 C 0.5756(5) 1.1907(4) 0.4421(4) 0.0194(11) Uani 1 1 d .
C60 C 0.7169(5) 1.2927(5) 0.4196(4) 0.0210(11) Uani 1 1 d .
C61 C 0.8254(5) 1.3856(5) 0.4490(5) 0.0252(12) Uani 1 1 d .
H61a H 0.8730 1.3586 0.4149 0.030 Uiso 1 1 calc R
H61b H 0.7998 1.4461 0.4259 0.030 Uiso 1 1 calc R
C62 C 0.8266(5) 1.4498(5) 0.6062(5) 0.0315(14) Uani 1 1 d .
H62a H 0.7738 1.4916 0.5741 0.038 Uiso 1 1 calc R
H62b H 0.8796 1.4968 0.6783 0.038 Uiso 1 1 calc R
C63 C 0.7499(5) 1.3428(6) 0.6016(4) 0.0319(14) Uani 1 1 d .
H63 H 0.6924 1.3598 0.6293 0.038 Uiso 1 1 calc R
C64 C 0.8285(7) 1.2807(7) 0.6616(6) 0.0520(8) Uani 1 1 d .
H64 H 0.8961 1.2794 0.6432 0.062 Uiso 1 1 calc R
C65 C 0.7666(7) 1.1644(7) 0.6457(6) 0.0520(8) Uani 1 1 d .
H65a H 0.7046 1.1647 0.6691 0.078 Uiso 1 1 calc R
H65b H 0.8254 1.1322 0.6844 0.078 Uiso 1 1 calc R
H65c H 0.7294 1.1200 0.5730 0.078 Uiso 1 1 calc R
C66 C 0.8817(7) 1.3532(7) 0.7752(6) 0.0520(8) Uani 1 1 d .
H66a H 0.8193 1.3794 0.7883 0.078 Uiso 1 1 calc R
H66b H 0.9481 1.4171 0.7913 0.078 Uiso 1 1 calc R
H66c H 0.9116 1.3090 0.8180 0.078 Uiso 1 1 calc R
C67 C 0.2648(10) 0.5635(10) -0.0376(7) 0.072(3) Uani 1 1 d .
H67 H 0.3385 0.6203 -0.0239 0.086 Uiso 1 1 calc R
C68 C 0.6445(9) 1.3548(8) 1.1514(7) 0.061(2) Uani 1 1 d .
C69 C 0.5404(10) 1.4009(9) 1.1203(9) 0.082(3) Uani 1 1 d .
H69a H 0.5362 1.4283 1.0646 0.123 Uiso 1 1 calc R
H69b H 0.5509 1.4622 1.1786 0.123 Uiso 1 1 calc R
H69c H 0.4658 1.3424 1.0972 0.123 Uiso 1 1 calc R
C70 C 0.7104(9) 1.1978(8) 1.1204(6) 0.058(2) Uani 1 1 d .
H70a H 0.7429 1.2035 1.1929 0.069 Uiso 1 1 calc R
H70b H 0.7766 1.2354 1.1093 0.069 Uiso 1 1 calc R
C71 C 0.6592(12) 1.0794(10) 1.0535(8) 0.081(3) Uani 1 1 d .
H71a H 0.6052 1.0737 0.9843 0.121 Uiso 1 1 calc R
H71b H 0.6141 1.0375 1.0799 0.121 Uiso 1 1 calc R
H71c H 0.7244 1.0488 1.0522 0.121 Uiso 1 1 calc R

loop_
_atom_site_aniso_label
_atom_site_aniso_U_11
_atom_site_aniso_U_22
_atom_site_aniso_U_33
_atom_site_aniso_U_23
_atom_site_aniso_U_13
_atom_site_aniso_U_12
Ag1 0.01759(19) 0.0169(2) 0.0360(2) 0.00545(17) 0.01193(17) 0.00093(16)
Ag2 0.01622(17) 0.0200(2) 0.02012(19) 0.00588(15) 0.00942(15) 0.00412(15)
Ag3 0.01448(18) 0.0289(2) 0.0299(2) 0.01820(18) 0.00796(16) 0.00749(17)
Cl1 0.0442(8) 0.0178(6) 0.0222(7) 0.0085(5) 0.0129(6) 0.0100(6)
Cl2 0.213(5) 0.197(5) 0.140(3) 0.116(4) 0.125(4) 0.146(4)
Cl3 0.132(3) 0.075(2) 0.121(3) -0.0123(17) 0.086(2) 0.0179(19)
Cl4 0.0981(18) 0.0682(16) 0.0830(17) 0.0186(13) 0.0607(15) 0.0302(15)
P1 0.0551(12) 0.0432(11) 0.0371(10) 0.0168(9) 0.0182(9) 0.0110(10)
P2 0.0265(8) 0.0425(10) 0.0383(10) -0.0054(8) 0.0118(7) 0.0067(8)
F1 0.100(5) 0.101(5) 0.099(5) 0.077(4) 0.012(4) 0.007(4)
F2 0.072(4) 0.088(5) 0.077(4) 0.030(3) 0.006(3) 0.017(3)
F3 0.145(6) 0.079(5) 0.156(7) 0.029(5) 0.114(6) 0.039(5)
F4 0.159(7) 0.051(4) 0.118(5) 0.050(4) 0.061(5) 0.040(4)
F5 0.209(10) 0.110(7) 0.177(9) -0.024(6) 0.158(8) -0.014(6)
F6 0.085(5) 0.159(8) 0.084(5) 0.059(5) -0.008(4) -0.046(5)
F7 0.043(3) 0.090(4) 0.059(3) -0.011(3) 0.001(2) 0.029(3)
F8 0.048(3) 0.140(6) 0.047(3) -0.026(3) 0.018(2) 0.012(3)
F9 0.097(5) 0.039(3) 0.116(5) 0.003(3) 0.048(4) -0.001(3)
F10 0.076(3) 0.067(3) 0.061(3) 0.031(3) 0.034(3) 0.008(3)
F11 0.046(3) 0.065(3) 0.070(3) -0.011(3) 0.005(2) 0.028(3)
F12 0.051(2) 0.047(3) 0.041(2) 0.0023(19) 0.020(2) 0.004(2)
O1 0.0335(19) 0.048(2) 0.065(3) 0.0010(19) -0.0078(18) 0.0217(19)
O2 0.0335(19) 0.048(2) 0.065(3) 0.0010(19) -0.0078(18) 0.0217(19)
O3 0.038(3) 0.049(3) 0.052(3) -0.006(2) 0.032(2) -0.008(2)
O4 0.039(3) 0.048(3) 0.069(3) 0.031(3) 0.041(3) 0.023(2)
O5 0.021(2) 0.030(2) 0.042(3) 0.015(2) -0.0002(18) -0.0041(19)
O6 0.0160(18) 0.029(2) 0.039(2) 0.0094(19) 0.0130(18) 0.0020(18)
O7 0.070(4) 0.071(5) 0.078(5) 0.012(4) 0.029(4) -0.004(4)
O8 0.064(3) 0.048(3) 0.051(3) 0.020(3) 0.033(3) 0.010(3)
N1 0.031(3) 0.022(3) 0.017(2) 0.0039(19) 0.004(2) 0.003(2)
N2 0.022(2) 0.024(3) 0.036(3) 0.006(2) -0.009(2) 0.000(2)
N3 0.018(2) 0.019(2) 0.018(2) 0.0062(18) -0.0010(18) -0.0007(19)
N4 0.019(2) 0.024(2) 0.027(2) 0.0086(19) 0.0135(19) 0.0088(19)
N5 0.028(2) 0.026(3) 0.035(3) 0.005(2) 0.019(2) 0.013(2)
N6 0.023(2) 0.014(2) 0.024(2) 0.0046(18) 0.010(2) 0.007(2)
N7 0.024(2) 0.023(2) 0.016(2) 0.0064(18) 0.0094(18) -0.003(2)
N8 0.027(3) 0.026(3) 0.029(3) 0.004(2) 0.013(2) -0.008(2)
N9 0.023(2) 0.022(3) 0.023(2) 0.001(2) 0.013(2) -0.004(2)
N10 0.018(2) 0.017(2) 0.026(2) 0.0083(18) 0.0120(19) 0.0066(19)
N11 0.026(2) 0.031(3) 0.044(3) 0.024(2) 0.018(2) 0.018(2)
N12 0.020(2) 0.021(2) 0.029(3) 0.010(2) 0.012(2) 0.009(2)
N13 0.016(2) 0.018(2) 0.015(2) 0.0076(17) 0.0025(17) 0.0032(18)
N14 0.016(2) 0.023(2) 0.024(2) 0.0080(19) 0.0031(18) 0.006(2)
N15 0.016(2) 0.016(2) 0.025(2) 0.0067(18) 0.0044(18) 0.0033(19)
N16 0.019(2) 0.015(2) 0.021(2) 0.0061(17) 0.0114(18) 0.0002(18)
N17 0.022(2) 0.027(3) 0.029(3) 0.011(2) 0.015(2) 0.003(2)
N18 0.016(2) 0.021(2) 0.023(2) 0.0059(19) 0.0102(19) 0.0032(19)
C1 0.026(3) 0.020(3) 0.017(3) 0.006(2) 0.010(2) 0.004(2)
C2 0.035(3) 0.025(3) 0.030(3) 0.000(3) -0.007(3) 0.001(3)
C3 0.049(2) 0.049(2) 0.048(2) 0.0130(18) -0.0028(18) 0.026(2)
C4 0.049(2) 0.049(2) 0.048(2) 0.0130(18) -0.0028(18) 0.026(2)
C5 0.036(3) 0.027(3) 0.028(3) 0.016(3) 0.010(3) 0.016(3)
C6 0.034(3) 0.034(4) 0.032(3) 0.009(3) 0.011(3) 0.018(3)
C7 0.066(5) 0.031(4) 0.044(4) -0.004(3) 0.011(4) 0.024(4)
C8 0.121(9) 0.101(8) 0.068(6) 0.052(6) 0.068(6) 0.063(8)
C9 0.027(3) 0.010(2) 0.024(3) 0.000(2) 0.010(2) -0.004(2)
C10 0.026(3) 0.025(3) 0.018(3) -0.004(2) 0.001(2) 0.002(3)
C11 0.043(4) 0.028(3) 0.019(3) -0.009(2) 0.011(3) 0.001(3)
C12 0.037(3) 0.028(3) 0.027(3) 0.003(2) 0.014(3) 0.013(3)
C13 0.021(3) 0.016(3) 0.021(3) 0.004(2) 0.010(2) 0.002(2)
C14 0.027(3) 0.015(3) 0.022(3) 0.006(2) 0.013(2) 0.002(2)
C15 0.019(3) 0.017(3) 0.028(3) 0.007(2) 0.013(2) 0.005(2)
C16 0.023(3) 0.029(3) 0.031(3) 0.012(2) 0.014(2) 0.013(3)
C17 0.049(2) 0.049(2) 0.048(2) 0.0130(18) -0.0028(18) 0.026(2)
C18 0.049(2) 0.049(2) 0.048(2) 0.0130(18) -0.0028(18) 0.026(2)
C19 0.021(3) 0.030(3) 0.030(3) 0.014(3) 0.007(2) 0.010(3)
C20 0.021(3) 0.024(3) 0.029(3) 0.001(2) 0.009(2) 0.002(2)
C21 0.033(3) 0.022(3) 0.040(4) 0.004(3) 0.011(3) 0.003(3)
C22 0.048(4) 0.049(5) 0.033(4) 0.007(3) 0.001(3) 0.012(4)
C23 0.020(2) 0.025(3) 0.015(3) 0.007(2) 0.005(2) 0.000(2)
C24 0.030(3) 0.028(3) 0.021(3) -0.002(2) 0.013(2) -0.010(3)
C25 0.047(4) 0.039(4) 0.056(5) 0.002(4) 0.037(4) -0.010(3)
C26 0.048(4) 0.030(4) 0.038(4) 0.003(3) 0.029(3) 0.002(3)
C27 0.031(3) 0.023(3) 0.027(3) 0.006(2) 0.014(3) 0.003(3)
C28 0.046(4) 0.036(4) 0.045(4) 0.020(3) 0.032(3) 0.017(3)
C29 0.053(5) 0.096(7) 0.056(5) 0.041(5) 0.034(4) 0.038(5)
C30 0.076(6) 0.036(4) 0.082(6) 0.025(4) 0.057(5) 0.021(4)
C31 0.019(3) 0.026(3) 0.020(3) 0.012(2) 0.003(2) 0.006(2)
C32 0.032(3) 0.023(3) 0.029(3) 0.019(2) 0.008(3) -0.003(3)
C33 0.032(3) 0.013(3) 0.058(4) 0.020(3) 0.019(3) 0.007(3)
C34 0.020(3) 0.021(3) 0.030(3) 0.009(2) 0.007(2) 0.006(2)
C35 0.017(2) 0.017(3) 0.027(3) 0.011(2) 0.007(2) 0.005(2)
C36 0.016(2) 0.014(3) 0.020(3) 0.004(2) 0.004(2) 0.000(2)
C37 0.018(2) 0.024(3) 0.018(3) 0.007(2) 0.005(2) 0.006(2)
C38 0.029(3) 0.022(3) 0.035(3) 0.009(2) 0.018(3) 0.016(3)
C39 0.041(4) 0.045(4) 0.073(5) 0.031(4) 0.044(4) 0.025(3)
C40 0.050(4) 0.038(4) 0.044(4) 0.019(3) 0.035(3) 0.023(3)
C41 0.027(3) 0.034(3) 0.028(3) 0.013(3) 0.016(3) 0.010(3)
C42 0.056(4) 0.040(4) 0.047(4) 0.026(3) 0.041(4) 0.026(4)
C43 0.073(6) 0.051(5) 0.089(6) 0.046(5) 0.056(5) 0.033(5)
C44 0.068(5) 0.043(5) 0.063(5) 0.007(4) 0.042(5) 0.001(4)
C45 0.012(2) 0.019(3) 0.017(2) 0.006(2) 0.0052(19) 0.004(2)
C46 0.015(2) 0.025(3) 0.024(3) 0.009(2) 0.005(2) 0.009(2)
C47 0.016(3) 0.036(4) 0.035(3) 0.012(3) 0.000(2) 0.001(3)
C48 0.028(3) 0.019(3) 0.045(4) 0.005(3) 0.002(3) 0.001(3)
C49 0.017(3) 0.014(3) 0.039(3) 0.009(2) 0.007(2) 0.002(2)
C50 0.0493(18) 0.054(2) 0.0461(18) 0.0256(16) 0.0140(14) 0.0049(16)
C51 0.0493(18) 0.054(2) 0.0461(18) 0.0256(16) 0.0140(14) 0.0049(16)
C52 0.0493(18) 0.054(2) 0.0461(18) 0.0256(16) 0.0140(14) 0.0049(16)
C53 0.020(2) 0.018(3) 0.026(3) 0.008(2) 0.012(2) 0.005(2)
C54 0.022(3) 0.024(3) 0.023(3) 0.008(2) 0.002(2) 0.002(2)
C55 0.036(3) 0.035(3) 0.017(3) 0.017(2) 0.009(2) 0.003(3)
C56 0.031(3) 0.025(3) 0.024(3) 0.012(2) 0.012(2) 0.003(3)
C57 0.017(2) 0.022(3) 0.020(3) 0.005(2) 0.010(2) 0.004(2)
C58 0.016(2) 0.020(3) 0.018(2) 0.006(2) 0.008(2) 0.008(2)
C59 0.024(3) 0.021(3) 0.024(3) 0.013(2) 0.015(2) 0.013(2)
C60 0.019(2) 0.026(3) 0.026(3) 0.014(2) 0.014(2) 0.011(2)
C61 0.021(3) 0.022(3) 0.034(3) 0.012(2) 0.013(2) 0.006(2)
C62 0.021(3) 0.030(3) 0.035(3) 0.002(3) 0.010(3) 0.006(3)
C63 0.020(3) 0.037(4) 0.023(3) -0.001(3) 0.008(2) -0.008(3)
C64 0.0493(18) 0.054(2) 0.0461(18) 0.0256(16) 0.0140(14) 0.0049(16)
C65 0.0493(18) 0.054(2) 0.0461(18) 0.0256(16) 0.0140(14) 0.0049(16)
C66 0.0493(18) 0.054(2) 0.0461(18) 0.0256(16) 0.0140(14) 0.0049(16)
C67 0.079(7) 0.085(7) 0.060(6) 0.016(5) 0.042(5) 0.032(6)
C68 0.066(6) 0.062(6) 0.069(6) 0.032(5) 0.044(5) 0.004(5)
C69 0.084(7) 0.072(7) 0.122(9) 0.033(6) 0.077(7) 0.026(6)
C70 0.080(6) 0.065(6) 0.049(5) 0.024(4) 0.044(5) 0.027(5)
C71 0.129(10) 0.089(8) 0.072(7) 0.044(6) 0.072(7) 0.057(8)

loop_
_atom_type_symbol
_atom_type_description
_atom_type_scat_dispersion_real
_atom_type_scat_dispersion_imag
_atom_type_scat_source
C C 0.0033 0.0016 'International Tables Vol C Tables 4.2.6.8 and 6.1.1.4'
H H 0.0000 0.0000 'International Tables Vol C Tables 4.2.6.8 and 6.1.1.4'
Ag Ag -0.8971 1.1015 'International Tables Vol C Tables 4.2.6.8 and 6.1.1.4'
Cl Cl 0.1484 0.1585 'International Tables Vol C Tables 4.2.6.8 and 6.1.1.4'
F F 0.0171 0.0103 'International Tables Vol C Tables 4.2.6.8 and 6.1.1.4'
N N 0.0061 0.0033 'International Tables Vol C Tables 4.2.6.8 and 6.1.1.4'
O O 0.0106 0.0060 'International Tables Vol C Tables 4.2.6.8 and 6.1.1.4'
P P 0.1023 0.0942 'International Tables Vol C Tables 4.2.6.8 and 6.1.1.4'

loop_
_geom_angle_atom_site_label_1
_geom_angle_atom_site_label_2
_geom_angle_atom_site_label_3
_geom_angle
C1 Ag1 Cl1 104.63(14)
C1 Ag1 C23 152.2(2)
C23 Ag1 Cl1 103.08(14)
C15 Ag2 Cl1 109.25(15)
C15 Ag2 C59 142.8(2)
C59 Ag2 Cl1 107.95(14)
C45 Ag3 C37 159.7(2)
Ag2 Cl1 Ag1 117.65(5)
F1 P1 F2 86.1(4)
F1 P1 F4 178.4(4)
F1 P1 F5 90.9(5)
F2 P1 F4 93.2(4)
F3 P1 F1 91.0(4)
F3 P1 F2 88.1(4)
F3 P1 F4 87.5(4)
F3 P1 F5 176.4(6)
F3 P1 F6 92.9(5)
F5 P1 F2 88.9(5)
F5 P1 F4 90.6(5)
F6 P1 F1 93.8(4)
F6 P1 F2 179.0(5)
F6 P1 F4 86.9(4)
F6 P1 F5 90.1(5)
F7 P2 F11 178.9(4)
F8 P2 F7 90.5(3)
F8 P2 F10 90.7(3)
F8 P2 F11 89.1(3)
F8 P2 F12 179.3(3)
F9 P2 F7 88.4(4)
F9 P2 F8 87.0(4)
F9 P2 F10 176.9(4)
F9 P2 F11 92.6(4)
F9 P2 F12 93.3(3)
F10 P2 F7 89.5(3)
F10 P2 F11 89.5(3)
F10 P2 F12 89.1(3)
F12 P2 F7 90.2(3)
F12 P2 F11 90.2(3)
C3 O1 C4 108.9(7)
C17 O2 C18 111.4(6)
C25 O3 C26 111.6(6)
C39 O4 C40 110.9(5)
C47 O5 C48 112.0(5)
C62 O6 C61 110.4(4)
C68 O8 C70 116.3(7)
C1 N1 C2 108.5(5)
C1 N1 C5 127.3(5)
C2 N1 C5 123.8(5)
C2 N2 N3 102.8(5)
N2 N3 C9 118.3(5)
C1 N3 N2 113.5(5)
C1 N3 C9 128.1(5)
N5 N4 C13 118.3(4)
C15 N4 N5 113.5(4)
C15 N4 C13 127.7(4)
C16 N5 N4 103.4(4)
C15 N6 C16 109.2(5)
C15 N6 C19 128.3(4)
C16 N6 C19 122.1(5)
N8 N7 C31 117.8(5)
C23 N7 N8 113.4(5)
C23 N7 C31 128.7(5)
C24 N8 N7 102.4(5)
C23 N9 C24 109.4(5)
C23 N9 C27 125.9(5)
C24 N9 C27 124.5(5)
N11 N10 C35 117.9(4)
C37 N10 N11 113.6(4)
C37 N10 C35 128.5(5)
C38 N11 N10 102.6(4)
C37 N12 C41 127.4(5)
C38 N12 C37 108.9(5)
C38 N12 C41 123.7(5)
N14 N13 C53 117.6(4)
C45 N13 N14 113.7(4)
C45 N13 C53 128.6(4)
C46 N14 N13 103.3(4)
C45 N15 C46 109.1(4)
C45 N15 C49 128.4(4)
C46 N15 C49 122.5(4)
N17 N16 C57 117.0(4)
C59 N16 N17 113.8(4)
C59 N16 C57 129.0(4)
C60 N17 N16 103.2(4)
C59 N18 C60 108.9(4)
C59 N18 C63 128.2(4)
C60 N18 C63 122.7(5)
N1 C1 Ag1 122.4(4)
N3 C1 Ag1 134.4(4)
N3 C1 N1 103.2(5)
N1 C2 C3 120.7(6)
N2 C2 N1 112.0(6)
N2 C2 C3 127.3(6)
O1 C3 C2 109.1(6)
O1 C3 H3a 109.9
O1 C3 H3b 109.9
C2 C3 H3a 109.9
C2 C3 H3b 109.9
H3a C3 H3b 108.3
O1 C4 H4a 109.6
O1 C4 H4b 109.6
O1 C4 C5 110.5(6)
H4a C4 H4b 108.1
C5 C4 H4a 109.6
C5 C4 H4b 109.6
N1 C5 C4 106.7(5)
N1 C5 H5 107.1
N1 C5 C6 111.8(5)
C4 C5 H5 107.1
C4 C5 C6 116.6(6)
C6 C5 H5 107.1
C5 C6 H6 106.5
C7 C6 C5 110.1(6)
C7 C6 H6 106.5
C7 C6 C8 111.3(7)
C8 C6 C5 115.5(7)
C8 C6 H6 106.5
C6 C7 H7a 109.5
C6 C7 H7b 109.5
C6 C7 H7c 109.5
H7a C7 H7b 109.5
H7a C7 H7c 109.5
H7b C7 H7c 109.5
C6 C8 H8a 109.5
C6 C8 H8b 109.5
C6 C8 H8c 109.5
H8a C8 H8b 109.5
H8a C8 H8c 109.5
H8b C8 H8c 109.5
N3 C9 C10 118.4(5)
C14 C9 N3 122.2(5)
C14 C9 C10 119.4(5)
C9 C10 H10 120.2
C11 C10 C9 119.7(5)
C11 C10 H10 120.2
C10 C11 H11 119.1
C10 C11 C12 121.7(6)
C12 C11 H11 119.1
C11 C12 H12 121.1
C13 C12 C11 117.8(6)
C13 C12 H12 121.1
C12 C13 N4 117.5(5)
C14 C13 N4 120.0(5)
C14 C13 C12 122.4(5)
C9 C14 H14 120.5
C13 C14 C9 119.0(5)
C13 C14 H14 120.5
N4 C15 Ag2 128.1(4)
N4 C15 N6 102.4(4)
N6 C15 Ag2 128.2(4)
N5 C16 N6 111.5(5)
N5 C16 C17 126.4(6)
N6 C16 C17 121.9(6)
O2 C17 C16 111.3(6)
O2 C17 H17a 109.4
O2 C17 H17b 109.4
C16 C17 H17a 109.4
C16 C17 H17b 109.4
H17a C17 H17b 108.0
O2 C18 H18a 109.7
O2 C18 H18b 109.7
O2 C18 C19 109.9(7)
H18a C18 H18b 108.2
C19 C18 H18a 109.7
C19 C18 H18b 109.7
N6 C19 C18 104.4(5)
N6 C19 H19 109.2
N6 C19 C20 111.8(5)
C18 C19 H19 109.2
C18 C19 C20 112.8(5)
C20 C19 H19 109.2
C19 C20 H20 108.0
C19 C20 C22 110.0(6)
C21 C20 C19 113.2(5)
C21 C20 H20 108.0
C21 C20 C22 109.5(5)
C22 C20 H20 108.0
C20 C21 H21a 109.5
C20 C21 H21b 109.5
C20 C21 H21c 109.5
H21a C21 H21b 109.5
H21a C21 H21c 109.5
H21b C21 H21c 109.5
C20 C22 H22a 109.5
C20 C22 H22b 109.5
C20 C22 H22c 109.5
H22a C22 H22b 109.5
H22a C22 H22c 109.5
H22b C22 H22c 109.5
N7 C23 Ag1 131.8(4)
N7 C23 N9 102.9(5)
N9 C23 Ag1 125.2(4)
N8 C24 N9 112.0(5)
N8 C24 C25 125.9(6)
N9 C24 C25 122.1(6)
O3 C25 C24 109.1(6)
O3 C25 H25a 109.9
O3 C25 H25b 109.9
C24 C25 H25a 109.9
C24 C25 H25b 109.9
H25a C25 H25b 108.3
O3 C26 H26a 109.3
O3 C26 H26b 109.3
O3 C26 C27 111.7(5)
H26a C26 H26b 107.9
C27 C26 H26a 109.3
C27 C26 H26b 109.3
N9 C27 C26 105.8(5)
N9 C27 H27 107.1
N9 C27 C28 113.2(5)
C26 C27 H27 107.1
C26 C27 C28 116.0(6)
C28 C27 H27 107.1
C27 C28 H28 106.6
C29 C28 C27 115.1(7)
C29 C28 H28 106.6
C29 C28 C30 112.2(7)
C30 C28 C27 109.2(6)
C30 C28 H28 106.6
C28 C29 H29a 109.5
C28 C29 H29b 109.5
C28 C29 H29c 109.5
H29a C29 H29b 109.5
H29a C29 H29c 109.5
H29b C29 H29c 109.5
C28 C30 H30a 109.5
C28 C30 H30b 109.5
C28 C30 H30c 109.5
H30a C30 H30b 109.5
H30a C30 H30c 109.5
H30b C30 H30c 109.5
C32 C31 N7 119.0(5)
C32 C31 C36 120.0(5)
C36 C31 N7 120.9(5)
C31 C32 H32 119.6
C33 C32 C31 120.8(5)
C33 C32 H32 119.6
C32 C33 H33 120.0
C32 C33 C34 120.0(5)
C34 C33 H33 120.0
C33 C34 H34 120.5
C35 C34 C33 119.1(5)
C35 C34 H34 120.5
C34 C35 N10 117.7(5)
C34 C35 C36 121.3(5)
C36 C35 N10 121.0(5)
C31 C36 H36 120.7
C35 C36 C31 118.7(5)
C35 C36 H36 120.7
N10 C37 Ag3 130.9(4)
N10 C37 N12 102.7(4)
N12 C37 Ag3 126.1(4)
N11 C38 N12 112.1(5)
N11 C38 C39 125.6(5)
N12 C38 C39 122.2(5)
O4 C39 C38 109.9(5)
O4 C39 H39a 109.7
O4 C39 H39b 109.7
C38 C39 H39a 109.7
C38 C39 H39b 109.7
H39a C39 H39b 108.2
O4 C40 H40a 109.5
O4 C40 H40b 109.5
O4 C40 C41 110.6(5)
H40a C40 H40b 108.1
C41 C40 H40a 109.5
C41 C40 H40b 109.5
N12 C41 C40 105.8(5)
N12 C41 H41 107.7
N12 C41 C42 111.1(5)
C40 C41 H41 107.7
C42 C41 C40 116.5(5)
C42 C41 H41 107.7
C41 C42 H42 107.1
C43 C42 C41 109.4(6)
C43 C42 H42 107.1
C43 C42 C44 111.7(7)
C44 C42 C41 113.9(6)
C44 C42 H42 107.1
C42 C43 H43a 109.5
C42 C43 H43b 109.5
C42 C43 H43c 109.5
H43a C43 H43b 109.5
H43a C43 H43c 109.5
H43b C43 H43c 109.5
C42 C44 H44a 109.5
C42 C44 H44b 109.5
C42 C44 H44c 109.5
H44a C44 H44b 109.5
H44a C44 H44c 109.5
H44b C44 H44c 109.5
N13 C45 Ag3 131.1(4)
N13 C45 N15 101.9(4)
N15 C45 Ag3 126.7(4)
N14 C46 N15 111.9(5)
N14 C46 C47 125.9(5)
N15 C46 C47 121.9(5)
O5 C47 C46 111.0(5)
O5 C47 H47a 109.4
O5 C47 H47b 109.4
C46 C47 H47a 109.4
C46 C47 H47b 109.4
H47a C47 H47b 108.0
O5 C48 H48a 109.6
O5 C48 H48b 109.6
O5 C48 C49 110.1(5)
H48a C48 H48b 108.2
C49 C48 H48a 109.6
C49 C48 H48b 109.6
N15 C49 C48 104.6(5)
N15 C49 H49 109.3
N15 C49 C50 111.6(5)
C48 C49 H49 109.3
C48 C49 C50 112.5(5)
C50 C49 H49 109.3
C49 C50 H50 109.0
C51 C50 C49 109.2(7)
C51 C50 H50 109.0
C52 C50 C49 112.7(6)
C52 C50 H50 109.0
C52 C50 C51 108.0(6)
C50 C51 H51a 109.5
C50 C51 H51b 109.5
C50 C51 H51c 109.5
H51a C51 H51b 109.5
H51a C51 H51c 109.5
H51b C51 H51c 109.5
C50 C52 H52a 109.5
C50 C52 H52b 109.5
C50 C52 H52c 109.5
H52a C52 H52b 109.5
H52a C52 H52c 109.5
H52b C52 H52c 109.5
C54 C53 N13 117.4(5)
C58 C53 N13 121.2(5)
C58 C53 C54 121.4(5)
C53 C54 H54 120.6
C55 C54 C53 118.9(5)
C55 C54 H54 120.6
C54 C55 H55 119.6
C56 C55 C54 120.8(5)
C56 C55 H55 119.6
C55 C56 H56 120.3
C55 C56 C57 119.5(5)
C57 C56 H56 120.3
C56 C57 N16 117.9(5)
C56 C57 C58 121.4(5)
C58 C57 N16 120.7(5)
C53 C58 C57 118.0(5)
C53 C58 H58 121.0
C57 C58 H58 121.0
N16 C59 Ag2 129.5(4)
N16 C59 N18 102.7(4)
N18 C59 Ag2 127.2(4)
N17 C60 N18 111.3(5)
N17 C60 C61 127.3(5)
N18 C60 C61 121.4(5)
O6 C61 C60 110.7(5)
O6 C61 H61a 109.5
O6 C61 H61b 109.5
C60 C61 H61a 109.5
C60 C61 H61b 109.5
H61a C61 H61b 108.1
O6 C62 H62a 109.4
O6 C62 H62b 109.4
O6 C62 C63 111.1(5)
H62a C62 H62b 108.0
C63 C62 H62a 109.4
C63 C62 H62b 109.4
N18 C63 C62 105.2(5)
N18 C63 H63 109.9
N18 C63 C64 110.2(6)
C62 C63 H63 109.9
C62 C63 C64 111.5(5)
C64 C63 H63 109.9
C63 C64 H64 108.2
C65 C64 C63 116.5(6)
C65 C64 H64 108.2
C65 C64 C66 109.9(6)
C66 C64 C63 105.4(7)
C66 C64 H64 108.2
C64 C65 H65a 109.5
C64 C65 H65b 109.5
C64 C65 H65c 109.5
H65a C65 H65b 109.5
H65a C65 H65c 109.5
H65b C65 H65c 109.5
C64 C66 H66a 109.5
C64 C66 H66b 109.5
C64 C66 H66c 109.5
H66a C66 H66b 109.5
H66a C66 H66c 109.5
H66b C66 H66c 109.5
Cl2 C67 Cl3 111.5(7)
Cl2 C67 Cl4 110.7(5)
Cl2 C67 H67 107.5
Cl3 C67 H67 107.5
Cl4 C67 Cl3 112.1(6)
Cl4 C67 H67 107.5
O7 C68 O8 123.1(10)
O7 C68 C69 124.6(10)
O8 C68 C69 112.3(9)
C68 C69 H69a 109.5
C68 C69 H69b 109.5
C68 C69 H69c 109.5
H69a C69 H69b 109.5
H69a C69 H69c 109.5
H69b C69 H69c 109.5
O8 C70 H70a 110.1
O8 C70 H70b 110.1
O8 C70 C71 108.0(8)
H70a C70 H70b 108.4
C71 C70 H70a 110.1
C71 C70 H70b 110.1
C70 C71 H71a 109.5
C70 C71 H71b 109.5
C70 C71 H71c 109.5
H71a C71 H71b 109.5
H71a C71 H71c 109.5
H71b C71 H71c 109.5

loop_
_geom_bond_atom_site_label_1
_geom_bond_atom_site_label_2
_geom_bond_distance
Ag1 Cl1 2.8483(14)
Ag1 C1 2.104(6)
Ag1 C23 2.112(6)
Ag2 Cl1 2.6773(14)
Ag2 C15 2.131(5)
Ag2 C59 2.138(5)
Ag3 C37 2.116(5)
Ag3 C45 2.101(5)
Cl2 C67 1.684(11)
Cl3 C67 1.757(10)
Cl4 C67 1.738(10)
P1 F1 1.571(6)
P1 F2 1.583(6)
P1 F3 1.560(6)
P1 F4 1.584(6)
P1 F5 1.579(7)
P1 F6 1.572(7)
P2 F7 1.601(5)
P2 F8 1.583(5)
P2 F9 1.558(6)
P2 F10 1.587(6)
P2 F11 1.600(5)
P2 F12 1.592(4)
O1 C3 1.421(9)
O1 C4 1.445(11)
O2 C17 1.418(10)
O2 C18 1.433(12)
O3 C25 1.408(10)
O3 C26 1.426(8)
O4 C39 1.412(8)
O4 C40 1.423(8)
O5 C47 1.418(8)
O5 C48 1.437(8)
O6 C61 1.413(7)
O6 C62 1.409(7)
O7 C68 1.192(11)
O8 C68 1.320(11)
O8 C70 1.439(11)
N1 C1 1.367(7)
N1 C2 1.374(8)
N1 C5 1.477(8)
N2 N3 1.402(7)
N2 C2 1.295(9)
N3 C1 1.342(7)
N3 C9 1.409(7)
N4 N5 1.388(6)
N4 C13 1.444(7)
N4 C15 1.348(7)
N5 C16 1.279(8)
N6 C15 1.353(7)
N6 C16 1.373(7)
N6 C19 1.487(7)
N7 N8 1.391(6)
N7 C23 1.341(7)
N7 C31 1.421(7)
N8 C24 1.296(8)
N9 C23 1.347(7)
N9 C24 1.349(8)
N9 C27 1.476(8)
N10 N11 1.388(6)
N10 C35 1.425(7)
N10 C37 1.337(7)
N11 C38 1.300(8)
N12 C37 1.366(7)
N12 C38 1.346(7)
N12 C41 1.475(8)
N13 N14 1.393(6)
N13 C45 1.350(7)
N13 C53 1.429(7)
N14 C46 1.277(7)
N15 C45 1.367(7)
N15 C46 1.369(7)
N15 C49 1.478(7)
N16 N17 1.397(6)
N16 C57 1.440(7)
N16 C59 1.331(7)
N17 C60 1.287(7)
N18 C59 1.366(7)
N18 C60 1.372(7)
N18 C63 1.499(7)
C2 C3 1.499(10)
C3 H3a 0.9900
C3 H3b 0.9900
C4 H4a 0.9900
C4 H4b 0.9900
C4 C5 1.508(9)
C5 H5 1.0000
C5 C6 1.519(9)
C6 H6 1.0000
C6 C7 1.511(10)
C6 C8 1.512(11)
C7 H7a 0.9800
C7 H7b 0.9800
C7 H7c 0.9800
C8 H8a 0.9800
C8 H8b 0.9800
C8 H8c 0.9800
C9 C10 1.418(7)
C9 C14 1.378(8)
C10 H10 0.9500
C10 C11 1.355(9)
C11 H11 0.9500
C11 C12 1.384(9)
C12 H12 0.9500
C12 C13 1.383(8)
C13 C14 1.376(8)
C14 H14 0.9500
C16 C17 1.510(9)
C17 H17a 0.9900
C17 H17b 0.9900
C18 H18a 0.9900
C18 H18b 0.9900
C18 C19 1.518(9)
C19 H19 1.0000
C19 C20 1.537(8)
C20 H20 1.0000
C20 C21 1.509(9)
C20 C22 1.538(9)
C21 H21a 0.9800
C21 H21b 0.9800
C21 H21c 0.9800
C22 H22a 0.9800
C22 H22b 0.9800
C22 H22c 0.9800
C24 C25 1.503(8)
C25 H25a 0.9900
C25 H25b 0.9900
C26 H26a 0.9900
C26 H26b 0.9900
C26 C27 1.534(8)
C27 H27 1.0000
C27 C28 1.536(9)
C28 H28 1.0000
C28 C29 1.498(11)
C28 C30 1.529(10)
C29 H29a 0.9800
C29 H29b 0.9800
C29 H29c 0.9800
C30 H30a 0.9800
C30 H30b 0.9800
C30 H30c 0.9800
C31 C32 1.386(8)
C31 C36 1.400(8)
C32 H32 0.9500
C32 C33 1.355(9)
C33 H33 0.9500
C33 C34 1.409(9)
C34 H34 0.9500
C34 C35 1.379(8)
C35 C36 1.381(8)
C36 H36 0.9500
C38 C39 1.501(8)
C39 H39a 0.9900
C39 H39b 0.9900
C40 H40a 0.9900
C40 H40b 0.9900
C40 C41 1.548(8)
C41 H41 1.0000
C41 C42 1.527(9)
C42 H42 1.0000
C42 C43 1.527(10)
C42 C44 1.528(12)
C43 H43a 0.9800
C43 H43b 0.9800
C43 H43c 0.9800
C44 H44a 0.9800
C44 H44b 0.9800
C44 H44c 0.9800
C46 C47 1.504(8)
C47 H47a 0.9900
C47 H47b 0.9900
C48 H48a 0.9900
C48 H48b 0.9900
C48 C49 1.510(8)
C49 H49 1.0000
C49 C50 1.536(10)
C50 H50 1.0000
C50 C51 1.521(11)
C50 C52 1.519(11)
C51 H51a 0.9800
C51 H51b 0.9800
C51 H51c 0.9800
C52 H52a 0.9800
C52 H52b 0.9800
C52 H52c 0.9800
C53 C54 1.391(8)
C53 C58 1.384(7)
C54 H54 0.9500
C54 C55 1.380(8)
C55 H55 0.9500
C55 C56 1.375(8)
C56 H56 0.9500
C56 C57 1.383(8)
C57 C58 1.386(7)
C58 H58 0.9500
C60 C61 1.497(8)
C61 H61a 0.9900
C61 H61b 0.9900
C62 H62a 0.9900
C62 H62b 0.9900
C62 C63 1.526(9)
C63 H63 1.0000
C63 C64 1.548(10)
C64 H64 1.0000
C64 C65 1.494(11)
C64 C66 1.546(11)
C65 H65a 0.9800
C65 H65b 0.9800
C65 H65c 0.9800
C66 H66a 0.9800
C66 H66b 0.9800
C66 H66c 0.9800
C67 H67 1.0000
C68 C69 1.497(14)
C69 H69a 0.9800
C69 H69b 0.9800
C69 H69c 0.9800
C70 H70a 0.9900
C70 H70b 0.9900
C70 C71 1.485(14)
C71 H71a 0.9800
C71 H71b 0.9800
C71 H71c 0.9800

loop_
_geom_torsion_atom_site_label_1
_geom_torsion_atom_site_label_2
_geom_torsion_atom_site_label_3
_geom_torsion_atom_site_label_4
_geom_torsion
Cl1 Ag1 C1 N1 -109.1(4)
Cl1 Ag1 C1 N3 71.1(5)
Cl1 Ag1 C23 N7 72.5(5)
Cl1 Ag1 C23 N9 -113.1(4)
Cl1 Ag2 C15 N4 84.1(5)
Cl1 Ag2 C15 N6 -112.0(5)
Cl1 Ag2 C59 N16 82.0(5)
Cl1 Ag2 C59 N18 -109.1(4)
O1 C4 C5 N1 -48.4(8)
O1 C4 C5 C6 77.4(8)
O2 C18 C19 N6 -60.2(7)
O2 C18 C19 C20 61.4(7)
O3 C26 C27 N9 -47.5(7)
O3 C26 C27 C28 78.9(7)
O4 C40 C41 N12 -51.6(7)
O4 C40 C41 C42 72.4(7)
O5 C48 C49 N15 -59.5(6)
O5 C48 C49 C50 61.8(7)
O6 C62 C63 N18 -54.0(6)
O6 C62 C63 C64 65.5(7)
N1 C2 C3 O1 15.0(11)
N1 C5 C6 C7 -174.2(6)
N1 C5 C6 C8 58.7(8)
N2 N3 C1 Ag1 -179.5(4)
N2 N3 C1 N1 0.7(6)
N2 N3 C9 C10 -23.1(8)
N2 N3 C9 C14 155.4(5)
N2 C2 C3 O1 -163.7(8)
N3 N2 C2 N1 0.7(8)
N3 N2 C2 C3 179.5(8)
N3 C9 C10 C11 178.8(6)
N3 C9 C14 C13 -179.1(5)
N4 N5 C16 N6 1.1(7)
N4 N5 C16 C17 -173.5(7)
N4 C13 C14 C9 179.0(5)
N5 N4 C13 C12 -30.9(7)
N5 N4 C13 C14 150.4(5)
N5 N4 C15 Ag2 166.3(4)
N5 N4 C15 N6 -0.9(6)
N5 C16 C17 O2 -179.0(7)
N6 C16 C17 O2 7.0(10)
N6 C19 C20 C21 -54.8(7)
N6 C19 C20 C22 -177.6(5)
N7 N8 C24 N9 -0.3(7)
N7 N8 C24 C25 -178.5(7)
N7 C31 C32 C33 176.1(5)
N7 C31 C36 C35 -177.4(5)
N8 N7 C23 Ag1 176.1(4)
N8 N7 C23 N9 0.8(6)
N8 N7 C31 C32 -32.6(7)
N8 N7 C31 C36 145.7(5)
N8 C24 C25 O3 -168.0(6)
N9 C24 C25 O3 13.9(10)
N9 C27 C28 C29 64.7(7)
N9 C27 C28 C30 -168.0(6)
N10 N11 C38 N12 0.8(7)
N10 N11 C38 C39 -178.7(6)
N10 C35 C36 C31 -178.1(5)
N11 N10 C35 C34 -37.3(7)
N11 N10 C35 C36 142.0(5)
N11 N10 C37 Ag3 175.1(4)
N11 N10 C37 N12 0.4(6)
N11 C38 C39 O4 -164.9(6)
N12 C38 C39 O4 15.7(9)
N12 C41 C42 C43 -173.7(6)
N12 C41 C42 C44 60.4(7)
N13 N14 C46 N15 -1.0(6)
N13 N14 C46 C47 -174.4(6)
N13 C53 C54 C55 179.4(5)
N13 C53 C58 C57 -178.3(4)
N14 N13 C45 Ag3 172.8(4)
N14 N13 C45 N15 -1.7(6)
N14 N13 C53 C54 -30.5(7)
N14 N13 C53 C58 148.2(5)
N14 C46 C47 O5 -176.9(5)
N15 C46 C47 O5 10.3(8)
N15 C49 C50 C51 -179.4(5)
N15 C49 C50 C52 -59.5(8)
N16 N17 C60 N18 1.0(6)
N16 N17 C60 C61 -175.6(5)
N16 C57 C58 C53 177.6(5)
N17 N16 C57 C56 -23.8(7)
N17 N16 C57 C58 157.6(5)
N17 N16 C59 Ag2 169.6(4)
N17 N16 C59 N18 -1.4(6)
N17 C60 C61 O6 -168.8(5)
N18 C60 C61 O6 14.8(7)
N18 C63 C64 C65 -51.4(9)
N18 C63 C64 C66 -173.6(5)
C1 Ag1 Cl1 Ag2 -57.96(16)
C1 Ag1 C23 N7 -102.7(6)
C1 Ag1 C23 N9 71.8(7)
C1 N1 C2 N2 -0.3(8)
C1 N1 C2 C3 -179.2(7)
C1 N1 C5 C4 -162.8(6)
C1 N1 C5 C6 68.7(8)
C1 N3 C9 C10 153.0(6)
C1 N3 C9 C14 -28.5(9)
C2 N1 C1 Ag1 179.9(4)
C2 N1 C1 N3 -0.3(6)
C2 N1 C5 C4 8.7(9)
C2 N1 C5 C6 -119.9(7)
C2 N2 N3 C1 -0.9(7)
C2 N2 N3 C9 175.7(6)
C3 O1 C4 C5 75.9(8)
C4 O1 C3 C2 -54.4(9)
C4 C5 C6 C7 62.7(8)
C4 C5 C6 C8 -64.4(9)
C5 N1 C1 Ag1 -7.6(8)
C5 N1 C1 N3 172.3(5)
C5 N1 C2 N2 -173.2(6)
C5 N1 C2 C3 8.0(11)
C9 N3 C1 Ag1 4.3(9)
C9 N3 C1 N1 -175.5(5)
C9 C10 C11 C12 0.5(10)
C10 C9 C14 C13 -0.6(8)
C10 C11 C12 C13 -0.8(10)
C11 C12 C13 N4 -178.3(5)
C11 C12 C13 C14 0.3(9)
C12 C13 C14 C9 0.3(8)
C13 N4 N5 C16 172.6(5)
C13 N4 C15 Ag2 -5.6(8)
C13 N4 C15 N6 -172.7(5)
C14 C9 C10 C11 0.2(9)
C15 Ag2 Cl1 Ag1 -50.38(17)
C15 Ag2 C59 N16 -99.8(5)
C15 Ag2 C59 N18 69.2(6)
C15 N4 N5 C16 -0.1(6)
C15 N4 C13 C12 140.7(6)
C15 N4 C13 C14 -38.0(8)
C15 N6 C16 N5 -1.7(7)
C15 N6 C16 C17 173.1(6)
C15 N6 C19 C18 -146.6(6)
C15 N6 C19 C20 91.2(7)
C16 N6 C15 Ag2 -165.6(4)
C16 N6 C15 N4 1.5(6)
C16 N6 C19 C18 25.5(8)
C16 N6 C19 C20 -96.8(6)
C17 O2 C18 C19 73.0(8)
C18 O2 C17 C16 -41.9(9)
C18 C19 C20 C21 -172.1(6)
C18 C19 C20 C22 65.1(7)
C19 N6 C15 Ag2 7.2(8)
C19 N6 C15 N4 174.4(5)
C19 N6 C16 N5 -175.1(5)
C19 N6 C16 C17 -0.3(9)
C23 Ag1 Cl1 Ag2 124.37(17)
C23 Ag1 C1 N1 66.0(7)
C23 Ag1 C1 N3 -113.7(6)
C23 N7 N8 C24 -0.3(6)
C23 N7 C31 C32 143.0(6)
C23 N7 C31 C36 -38.7(8)
C23 N9 C24 N8 0.8(7)
C23 N9 C24 C25 179.1(6)
C23 N9 C27 C26 -162.0(6)
C23 N9 C27 C28 70.0(8)
C24 N9 C23 Ag1 -176.7(4)
C24 N9 C23 N7 -0.9(6)
C24 N9 C27 C26 11.6(8)
C24 N9 C27 C28 -116.5(7)
C25 O3 C26 C27 72.0(8)
C26 O3 C25 C24 -50.6(8)
C26 C27 C28 C29 -57.9(8)
C26 C27 C28 C30 69.4(7)
C27 N9 C23 Ag1 -2.3(8)
C27 N9 C23 N7 173.4(5)
C27 N9 C24 N8 -173.6(5)
C27 N9 C24 C25 4.7(10)
C31 N7 N8 C24 175.9(5)
C31 N7 C23 Ag1 0.4(8)
C31 N7 C23 N9 -175.0(5)
C31 C32 C33 C34 1.4(9)
C32 C31 C36 C35 0.8(8)
C32 C33 C34 C35 0.7(9)
C33 C34 C35 N10 177.3(5)
C33 C34 C35 C36 -2.1(8)
C34 C35 C36 C31 1.3(8)
C35 N10 N11 C38 177.8(5)
C35 N10 C37 Ag3 -3.2(9)
C35 N10 C37 N12 -178.0(5)
C36 C31 C32 C33 -2.2(9)
C37 Ag3 C45 N13 -101.1(7)
C37 Ag3 C45 N15 72.2(8)
C37 N10 N11 C38 -0.8(6)
C37 N10 C35 C34 141.0(6)
C37 N10 C35 C36 -39.6(8)
C37 N12 C38 N11 -0.6(7)
C37 N12 C38 C39 178.9(6)
C37 N12 C41 C40 -162.0(5)
C37 N12 C41 C42 70.8(7)
C38 N12 C37 Ag3 -175.0(4)
C38 N12 C37 N10 0.1(6)
C38 N12 C41 C40 17.8(8)
C38 N12 C41 C42 -109.5(6)
C39 O4 C40 C41 72.4(7)
C40 O4 C39 C38 -50.3(7)
C40 C41 C42 C43 65.1(8)
C40 C41 C42 C44 -60.7(7)
C41 N12 C37 Ag3 4.8(8)
C41 N12 C37 N10 179.8(5)
C41 N12 C38 N11 179.7(5)
C41 N12 C38 C39 -0.8(9)
C45 Ag3 C37 N10 -102.9(7)
C45 Ag3 C37 N12 70.7(8)
C45 N13 N14 C46 1.7(6)
C45 N13 C53 C54 144.4(5)
C45 N13 C53 C58 -36.9(8)
C45 N15 C46 N14 0.1(6)
C45 N15 C46 C47 173.7(5)
C45 N15 C49 C48 -150.3(5)
C45 N15 C49 C50 87.8(7)
C46 N15 C45 Ag3 -173.9(4)
C46 N15 C45 N13 1.0(6)
C46 N15 C49 C48 28.0(7)
C46 N15 C49 C50 -93.9(6)
C47 O5 C48 C49 71.6(7)
C48 O5 C47 C46 -42.4(7)
C48 C49 C50 C51 63.4(7)
C48 C49 C50 C52 -176.7(6)
C49 N15 C45 Ag3 4.6(8)
C49 N15 C45 N13 179.4(5)
C49 N15 C46 N14 -178.5(5)
C49 N15 C46 C47 -4.9(8)
C53 N13 N14 C46 177.4(4)
C53 N13 C45 Ag3 -2.2(8)
C53 N13 C45 N15 -176.7(5)
C53 C54 C55 C56 -1.0(9)
C54 C53 C58 C57 0.3(8)
C54 C55 C56 C57 0.2(9)
C55 C56 C57 N16 -177.8(5)
C55 C56 C57 C58 0.8(9)
C56 C57 C58 C53 -1.0(8)
C57 N16 N17 C60 175.3(4)
C57 N16 C59 Ag2 -4.7(8)
C57 N16 C59 N18 -175.7(5)
C58 C53 C54 C55 0.7(8)
C59 Ag2 Cl1 Ag1 128.49(16)
C59 Ag2 C15 N4 -94.2(6)
C59 Ag2 C15 N6 69.8(6)
C59 N16 N17 C60 0.3(6)
C59 N16 C57 C56 150.3(6)
C59 N16 C57 C58 -28.3(8)
C59 N18 C60 N17 -2.0(6)
C59 N18 C60 C61 174.9(5)
C59 N18 C63 C62 -155.9(5)
C59 N18 C63 C64 83.8(7)
C60 N18 C59 Ag2 -169.3(4)
C60 N18 C59 N16 2.0(6)
C60 N18 C63 C62 18.8(7)
C60 N18 C63 C64 -101.5(6)
C61 O6 C62 C63 74.1(6)
C62 O6 C61 C60 -50.0(6)
C62 C63 C64 C65 -167.9(6)
C62 C63 C64 C66 69.9(7)
C63 N18 C59 Ag2 6.0(8)
C63 N18 C59 N16 177.3(5)
C63 N18 C60 N17 -177.6(5)
C63 N18 C60 C61 -0.7(8)
C68 O8 C70 C71 177.3(7)
C70 O8 C68 O7 1.4(11)
C70 O8 C68 C69 -179.7(7)
